data_7706298
loop_
_publ_author_name
'Lamprecht, Zandria'
'Malan, Frederick P.'
'Fern\'andez, Israel'
'Lotz, Simon'
'Bezuidenhout, Daniela I.'

_publ_section_title
;
 Chelated Fischer carbene complexes of annulated thiophenes: synthesis,
 structure and electrochemistry.
;
_journal_issue 43
_journal_name_full 'Dalton transactions (Cambridge, England : 2003)'
_journal_page_first 15339
_journal_page_last 15354
_journal_paper_doi 10.1039/d0dt03298k
_journal_volume 49
_journal_year 2020
_chemical_formula_sum 'C16 H12 Cr O6 S2'
_chemical_formula_weight 416.38
_space_group_crystal_system triclinic
_space_group_IT_number 2
_space_group_name_Hall '-P 1'
_space_group_name_H-M_alt 'P -1'
_atom_sites_solution_hydrogens geom
_audit_creation_method SHELXL-2018/3
_audit_update_record
;
2020-10-12 deposited with the CCDC.	2020-10-19 downloaded from the CCDC.
;
_cell_angle_alpha 74.238(2)
_cell_angle_beta 75.469(2)
_cell_angle_gamma 71.410(2)
_cell_formula_units_Z 2
_cell_length_a 7.4276(4)
_cell_length_b 10.7016(6)
_cell_length_c 12.2391(6)
_cell_measurement_reflns_used 9894
_cell_measurement_temperature 150(2)
_cell_measurement_theta_max 26.41
_cell_measurement_theta_min 2.41
_cell_volume 872.91(8)
_computing_cell_refinement 'SAINT-2016/2 (Bruker AXS, 2016)'
_computing_data_collection 'APEX III (Bruker AXS, 2016)'
_computing_data_reduction 'SAINT-2016/2 (Bruker AXS, 2016)'
_computing_molecular_graphics 'Mercury (Macrae et al., 2006)'
_computing_publication_material 'Bruker SHELXTL'
_computing_structure_refinement 'SHELXL-2018/3 (Sheldrick, 2018)'
_computing_structure_solution 'SHELXT 2014/5 (Sheldrick, 2014)'
_diffrn_ambient_temperature 150(2)
_diffrn_measured_fraction_theta_full 0.999
_diffrn_measured_fraction_theta_max 0.999
_diffrn_measurement_device_type 'Bruker APEX-III CCD'
_diffrn_measurement_method '\f and \w scans'
_diffrn_radiation_type MoK\a
_diffrn_radiation_wavelength 0.71073
_diffrn_reflns_av_R_equivalents 0.0311
_diffrn_reflns_av_unetI/netI 0.0202
_diffrn_reflns_Laue_measured_fraction_full 0.999
_diffrn_reflns_Laue_measured_fraction_max 0.999
_diffrn_reflns_limit_h_max 9
_diffrn_reflns_limit_h_min -9
_diffrn_reflns_limit_k_max 13
_diffrn_reflns_limit_k_min -13
_diffrn_reflns_limit_l_max 15
_diffrn_reflns_limit_l_min -15
_diffrn_reflns_number 25511
_diffrn_reflns_point_group_measured_fraction_full 0.999
_diffrn_reflns_point_group_measured_fraction_max 0.999
_diffrn_reflns_theta_full 25.242
_diffrn_reflns_theta_max 26.372
_diffrn_reflns_theta_min 2.408
_exptl_absorpt_coefficient_mu 0.923
_exptl_absorpt_correction_T_max 1.0000
_exptl_absorpt_correction_T_min 0.6784
_exptl_absorpt_correction_type multi-scan
_exptl_absorpt_process_details
;
SADABS-2016/2 (Bruker,2016/2) was used for absorption correction.
wR2(int) was 0.0809 before and 0.0336 after correction.
The Ratio of minimum to maximum transmission is 0.9101.
The \l/2 correction factor is Not present.
;
_exptl_crystal_colour purple
_exptl_crystal_density_diffrn 1.584
_exptl_crystal_description block
_exptl_crystal_F_000 424
_exptl_crystal_size_max 0.394
_exptl_crystal_size_mid 0.301
_exptl_crystal_size_min 0.273
_refine_diff_density_max 0.331
_refine_diff_density_min -0.312
_refine_diff_density_rms 0.048
_refine_ls_extinction_method none
_refine_ls_goodness_of_fit_ref 1.042
_refine_ls_hydrogen_treatment constr
_refine_ls_matrix_type full
_refine_ls_number_parameters 228
_refine_ls_number_reflns 3567
_refine_ls_number_restraints 0
_refine_ls_restrained_S_all 1.042
_refine_ls_R_factor_all 0.0293
_refine_ls_R_factor_gt 0.0235
_refine_ls_shift/su_max 0.001
_refine_ls_shift/su_mean 0.000
_refine_ls_structure_factor_coef Fsqd
_refine_ls_weighting_details 'w=1/[\s^2^(Fo^2^)+(0.0272P)^2^+0.4756P] where P=(Fo^2^+2Fc^2^)/3'
_refine_ls_weighting_scheme calc
_refine_ls_wR_factor_gt 0.0588
_refine_ls_wR_factor_ref 0.0608
_reflns_Friedel_coverage 0.000
_reflns_number_gt 3149
_reflns_number_total 3567
_reflns_threshold_expression 'I > 2\s(I)'
_cod_data_source_file d0dt03298k2.cif
_cod_data_source_block mo_ZL315F2_0m_a
_cod_database_code 7706298
_shelx_shelxl_version_number 2018/3
_shelx_space_group_comment
;
The symmetry employed for this shelxl refinement is uniquely defined
by the following loop, which should always be used as a source of
symmetry information in preference to the above space-group names.
They are only intended as comments.
;

loop_
_space_group_symop_operation_xyz
'x, y, z'
'-x, -y, -z'

loop_
_atom_site_label
_atom_site_type_symbol
_atom_site_fract_x
_atom_site_fract_y
_atom_site_fract_z
_atom_site_U_iso_or_equiv
_atom_site_adp_type
_atom_site_occupancy
_atom_site_site_symmetry_order
_atom_site_calc_flag
_atom_site_refinement_flags_posn
_atom_site_refinement_flags_adp
_atom_site_refinement_flags_occupancy
_atom_site_disorder_assembly
_atom_site_disorder_group
Cr1 Cr 0.25694(4) 0.70156(2) 0.80029(2) 0.01719(8) Uani 1 1 d . . . . .
C1 C 0.2671(2) 0.59630(16) 0.94999(14) 0.0222(3) Uani 1 1 d . . . . .
O1 O 0.27055(19) 0.54569(12) 1.04579(10) 0.0320(3) Uani 1 1 d . . . . .
S1 S 0.24002(6) 0.52975(4) 0.49596(3) 0.02088(10) Uani 1 1 d . . . . .
S2 S 0.25476(6) 0.92277(4) 0.32967(3) 0.02382(10) Uani 1 1 d . . . . .
C2 C -0.0194(3) 0.75202(16) 0.82493(13) 0.0232(4) Uani 1 1 d . . . . .
O2 O -0.18325(19) 0.78170(14) 0.83728(11) 0.0357(3) Uani 1 1 d . . . . .
O4 O 0.69188(18) 0.62293(13) 0.70970(10) 0.0308(3) Uani 1 1 d . . . . .
C4 C 0.5312(3) 0.65142(16) 0.74730(13) 0.0218(3) Uani 1 1 d . . . . .
O3 O 0.2757(3) 0.89502(14) 0.93404(12) 0.0489(4) Uani 1 1 d . . . . .
C3 C 0.2684(3) 0.82861(18) 0.87647(15) 0.0292(4) Uani 1 1 d . . . . .
O5 O 0.25405(15) 0.94118(10) 0.58511(9) 0.0186(2) Uani 1 1 d . . . . .
C5 C 0.2499(2) 0.81664(15) 0.63875(13) 0.0174(3) Uani 1 1 d . . . . .
O6 O 0.23715(16) 0.43342(11) 0.75006(9) 0.0217(2) Uani 1 1 d . . . . .
C6 C 0.2644(2) 1.03430(16) 0.64875(14) 0.0221(3) Uani 1 1 d . . . . .
H6A H 0.383041 0.998824 0.682888 0.027 Uiso 1 1 calc R U . . .
H6B H 0.151205 1.047182 0.711812 0.027 Uiso 1 1 calc R U . . .
C8 C 0.2467(2) 0.74436(15) 0.55573(13) 0.0169(3) Uani 1 1 d . . . . .
C7 C 0.2669(3) 1.16561(16) 0.56453(15) 0.0264(4) Uani 1 1 d . . . . .
H7A H 0.380834 1.151827 0.503420 0.040 Uiso 1 1 calc R U . . .
H7B H 0.271469 1.231839 0.604816 0.040 Uiso 1 1 calc R U . . .
H7C H 0.149858 1.198818 0.530415 0.040 Uiso 1 1 calc R U . . .
C9 C 0.2421(2) 0.61164(16) 0.59963(13) 0.0180(3) Uani 1 1 d . . . . .
C10 C 0.2444(2) 0.56052(15) 0.72092(13) 0.0182(3) Uani 1 1 d . . . . .
C11 C 0.2391(3) 0.36074(16) 0.86904(14) 0.0247(4) Uani 1 1 d . . . . .
H11A H 0.129430 0.407827 0.921412 0.030 Uiso 1 1 calc R U . . .
H11B H 0.360858 0.353913 0.892315 0.030 Uiso 1 1 calc R U . . .
C12 C 0.2223(3) 0.22239(17) 0.87418(15) 0.0327(4) Uani 1 1 d . . . . .
H12A H 0.100005 0.230718 0.852405 0.049 Uiso 1 1 calc R U . . .
H12B H 0.225721 0.168655 0.952839 0.049 Uiso 1 1 calc R U . . .
H12C H 0.330080 0.177920 0.820641 0.049 Uiso 1 1 calc R U . . .
C13 C 0.2515(2) 0.77942(16) 0.43474(13) 0.0184(3) Uani 1 1 d . . . . .
C14 C 0.2488(2) 0.67449(16) 0.39006(14) 0.0203(3) Uani 1 1 d . . . . .
C15 C 0.2487(2) 0.70966(18) 0.26925(14) 0.0264(4) Uani 1 1 d . . . . .
H15 H 0.246153 0.650347 0.224644 0.032 Uiso 1 1 calc R U . . .
C16 C 0.2528(3) 0.83984(19) 0.22692(14) 0.0295(4) Uani 1 1 d . . . . .
H16 H 0.254460 0.881873 0.147732 0.035 Uiso 1 1 calc R U . . .

loop_
_atom_site_aniso_label
_atom_site_aniso_U_11
_atom_site_aniso_U_22
_atom_site_aniso_U_33
_atom_site_aniso_U_23
_atom_site_aniso_U_13
_atom_site_aniso_U_12
Cr1 0.02444(15) 0.01636(13) 0.01243(13) -0.00387(9) -0.00449(10) -0.00613(10)
C1 0.0257(9) 0.0200(8) 0.0225(9) -0.0071(7) -0.0051(7) -0.0054(7)
O1 0.0423(8) 0.0340(7) 0.0165(6) -0.0004(5) -0.0085(5) -0.0077(6)
S1 0.0256(2) 0.0212(2) 0.0197(2) -0.00857(16) -0.00578(16) -0.00674(16)
S2 0.0277(2) 0.0249(2) 0.0174(2) -0.00029(16) -0.00708(16) -0.00633(17)
C2 0.0357(10) 0.0198(8) 0.0130(7) -0.0022(6) -0.0037(7) -0.0075(7)
O2 0.0273(8) 0.0409(8) 0.0332(7) -0.0062(6) -0.0038(6) -0.0041(6)
O4 0.0282(7) 0.0384(7) 0.0254(6) -0.0065(5) -0.0053(5) -0.0083(6)
C4 0.0333(10) 0.0203(8) 0.0153(8) -0.0028(6) -0.0091(7) -0.0089(7)
O3 0.0985(13) 0.0340(8) 0.0279(7) -0.0108(6) -0.0183(8) -0.0273(8)
C3 0.0465(11) 0.0229(9) 0.0188(8) -0.0007(7) -0.0081(8) -0.0117(8)
O5 0.0237(6) 0.0162(5) 0.0168(5) -0.0038(4) -0.0030(4) -0.0067(4)
C5 0.0154(7) 0.0182(7) 0.0182(8) -0.0038(6) -0.0022(6) -0.0047(6)
O6 0.0312(6) 0.0174(5) 0.0181(6) -0.0036(4) -0.0035(5) -0.0094(5)
C6 0.0263(9) 0.0206(8) 0.0221(8) -0.0081(7) -0.0017(7) -0.0090(7)
C8 0.0152(7) 0.0200(8) 0.0155(7) -0.0045(6) -0.0033(6) -0.0037(6)
C7 0.0261(9) 0.0195(8) 0.0327(9) -0.0046(7) -0.0018(7) -0.0081(7)
C9 0.0181(8) 0.0204(8) 0.0185(8) -0.0083(6) -0.0031(6) -0.0059(6)
C10 0.0167(8) 0.0180(7) 0.0191(8) -0.0046(6) -0.0016(6) -0.0045(6)
C11 0.0364(10) 0.0197(8) 0.0164(8) -0.0025(6) -0.0015(7) -0.0088(7)
C12 0.0526(12) 0.0214(9) 0.0240(9) -0.0041(7) -0.0007(8) -0.0151(8)
C13 0.0166(8) 0.0218(8) 0.0166(7) -0.0041(6) -0.0042(6) -0.0039(6)
C14 0.0177(8) 0.0251(8) 0.0187(8) -0.0076(6) -0.0051(6) -0.0026(6)
C15 0.0271(9) 0.0339(10) 0.0193(8) -0.0112(7) -0.0078(7) -0.0023(7)
C16 0.0320(10) 0.0389(10) 0.0153(8) -0.0059(7) -0.0079(7) -0.0035(8)

loop_
_atom_type_symbol
_atom_type_description
_atom_type_scat_dispersion_real
_atom_type_scat_dispersion_imag
_atom_type_scat_source
C C 0.0033 0.0016 'International Tables Vol C Tables 4.2.6.8 and 6.1.1.4'
H H 0.0000 0.0000 'International Tables Vol C Tables 4.2.6.8 and 6.1.1.4'
Cr Cr 0.3209 0.6236 'International Tables Vol C Tables 4.2.6.8 and 6.1.1.4'
O O 0.0106 0.0060 'International Tables Vol C Tables 4.2.6.8 and 6.1.1.4'
S S 0.1246 0.1234 'International Tables Vol C Tables 4.2.6.8 and 6.1.1.4'

loop_
_geom_angle_atom_site_label_1
_geom_angle_atom_site_label_2
_geom_angle_atom_site_label_3
_geom_angle
_geom_angle_site_symmetry_1
_geom_angle_site_symmetry_3
_geom_angle_publ_flag
C1 Cr1 C3 79.65(7) . . ?
C1 Cr1 C2 93.54(7) . . ?
C3 Cr1 C2 94.15(8) . . ?
C1 Cr1 C4 95.07(7) . . ?
C3 Cr1 C4 93.26(8) . . ?
C2 Cr1 C4 169.52(6) . . ?
C1 Cr1 C5 178.94(7) . . ?
C3 Cr1 C5 99.60(7) . . ?
C2 Cr1 C5 87.25(6) . . ?
C4 Cr1 C5 84.22(6) . . ?
C1 Cr1 C10 99.08(7) . . ?
C3 Cr1 C10 178.73(7) . . ?
C2 Cr1 C10 85.86(6) . . ?
C4 Cr1 C10 86.90(6) . . ?
C5 Cr1 C10 81.67(6) . . ?
O1 C1 Cr1 171.89(14) . . ?
C9 S1 C14 90.37(8) . . ?
C13 S2 C16 90.48(8) . . ?
O2 C2 Cr1 178.57(14) . . ?
O4 C4 Cr1 176.11(13) . . ?
O3 C3 Cr1 172.30(15) . . ?
C5 O5 C6 119.99(12) . . ?
O5 C5 C8 108.84(12) . . ?
O5 C5 Cr1 137.73(11) . . ?
C8 C5 Cr1 113.38(10) . . ?
C10 O6 C11 119.63(12) . . ?
O5 C6 C7 107.09(13) . . ?
O5 C6 H6A 110.3 . . ?
C7 C6 H6A 110.3 . . ?
O5 C6 H6B 110.3 . . ?
C7 C6 H6B 110.3 . . ?
H6A C6 H6B 108.6 . . ?
C9 C8 C13 111.08(14) . . ?
C9 C8 C5 115.43(13) . . ?
C13 C8 C5 133.47(14) . . ?
C6 C7 H7A 109.5 . . ?
C6 C7 H7B 109.5 . . ?
H7A C7 H7B 109.5 . . ?
C6 C7 H7C 109.5 . . ?
H7A C7 H7C 109.5 . . ?
H7B C7 H7C 109.5 . . ?
C8 C9 C10 117.19(13) . . ?
C8 C9 S1 113.37(12) . . ?
C10 C9 S1 129.42(12) . . ?
O6 C10 C9 110.11(13) . . ?
O6 C10 Cr1 137.61(11) . . ?
C9 C10 Cr1 112.28(11) . . ?
O6 C11 C12 106.45(13) . . ?
O6 C11 H11A 110.4 . . ?
C12 C11 H11A 110.4 . . ?
O6 C11 H11B 110.4 . . ?
C12 C11 H11B 110.4 . . ?
H11A C11 H11B 108.6 . . ?
C11 C12 H12A 109.5 . . ?
C11 C12 H12B 109.5 . . ?
H12A C12 H12B 109.5 . . ?
C11 C12 H12C 109.5 . . ?
H12A C12 H12C 109.5 . . ?
H12B C12 H12C 109.5 . . ?
C14 C13 C8 113.12(14) . . ?
C14 C13 S2 111.52(12) . . ?
C8 C13 S2 135.34(12) . . ?
C13 C14 C15 113.53(15) . . ?
C13 C14 S1 112.06(12) . . ?
C15 C14 S1 134.38(13) . . ?
C16 C15 C14 110.33(15) . . ?
C16 C15 H15 124.8 . . ?
C14 C15 H15 124.8 . . ?
C15 C16 S2 114.14(13) . . ?
C15 C16 H16 122.9 . . ?
S2 C16 H16 122.9 . . ?

loop_
_geom_bond_atom_site_label_1
_geom_bond_atom_site_label_2
_geom_bond_distance
_geom_bond_site_symmetry_2
_geom_bond_publ_flag
Cr1 C1 1.8777(17) . ?
Cr1 C3 1.8783(18) . ?
Cr1 C2 1.9149(19) . ?
Cr1 C4 1.9202(18) . ?
Cr1 C5 2.0289(15) . ?
Cr1 C10 2.0402(15) . ?
C1 O1 1.153(2) . ?
S1 C9 1.7323(15) . ?
S1 C14 1.7363(17) . ?
S2 C13 1.7157(16) . ?
S2 C16 1.7300(18) . ?
C2 O2 1.137(2) . ?
O4 C4 1.139(2) . ?
O3 C3 1.149(2) . ?
O5 C5 1.3224(18) . ?
O5 C6 1.4515(18) . ?
C5 C8 1.443(2) . ?
O6 C10 1.3242(19) . ?
O6 C11 1.4539(19) . ?
C6 C7 1.502(2) . ?
C6 H6A 0.9900 . ?
C6 H6B 0.9900 . ?
C8 C9 1.384(2) . ?
C8 C13 1.420(2) . ?
C7 H7A 0.9800 . ?
C7 H7B 0.9800 . ?
C7 H7C 0.9800 . ?
C9 C10 1.438(2) . ?
C11 C12 1.508(2) . ?
C11 H11A 0.9900 . ?
C11 H11B 0.9900 . ?
C12 H12A 0.9800 . ?
C12 H12B 0.9800 . ?
C12 H12C 0.9800 . ?
C13 C14 1.384(2) . ?
C14 C15 1.423(2) . ?
C15 C16 1.355(3) . ?
C15 H15 0.9500 . ?
C16 H16 0.9500 . ?

loop_
_geom_torsion_atom_site_label_1
_geom_torsion_atom_site_label_2
_geom_torsion_atom_site_label_3
_geom_torsion_atom_site_label_4
_geom_torsion
_geom_torsion_site_symmetry_1
_geom_torsion_site_symmetry_2
_geom_torsion_site_symmetry_3
_geom_torsion_site_symmetry_4
_geom_torsion_publ_flag
C6 O5 C5 C8 -177.93(13) . . . . ?
C6 O5 C5 Cr1 -0.9(2) . . . . ?
C5 O5 C6 C7 180.00(13) . . . . ?
O5 C5 C8 C9 -179.97(13) . . . . ?
Cr1 C5 C8 C9 2.18(17) . . . . ?
O5 C5 C8 C13 1.6(2) . . . . ?
Cr1 C5 C8 C13 -176.20(14) . . . . ?
C13 C8 C9 C10 177.70(13) . . . . ?
C5 C8 C9 C10 -1.0(2) . . . . ?
C13 C8 C9 S1 -0.88(17) . . . . ?
C5 C8 C9 S1 -179.63(11) . . . . ?
C14 S1 C9 C8 0.77(13) . . . . ?
C14 S1 C9 C10 -177.60(15) . . . . ?
C11 O6 C10 C9 179.61(13) . . . . ?
C11 O6 C10 Cr1 -0.6(2) . . . . ?
C8 C9 C10 O6 179.27(13) . . . . ?
S1 C9 C10 O6 -2.4(2) . . . . ?
C8 C9 C10 Cr1 -0.58(18) . . . . ?
S1 C9 C10 Cr1 177.73(9) . . . . ?
C10 O6 C11 C12 178.01(14) . . . . ?
C9 C8 C13 C14 0.54(19) . . . . ?
C5 C8 C13 C14 178.98(16) . . . . ?
C9 C8 C13 S2 178.80(13) . . . . ?
C5 C8 C13 S2 -2.8(3) . . . . ?
C16 S2 C13 C14 -0.11(13) . . . . ?
C16 S2 C13 C8 -178.39(17) . . . . ?
C8 C13 C14 C15 178.53(14) . . . . ?
S2 C13 C14 C15 -0.15(18) . . . . ?
C8 C13 C14 S1 0.03(18) . . . . ?
S2 C13 C14 S1 -178.66(8) . . . . ?
C9 S1 C14 C13 -0.44(13) . . . . ?
C9 S1 C14 C15 -178.52(18) . . . . ?
C13 C14 C15 C16 0.4(2) . . . . ?
S1 C14 C15 C16 178.48(14) . . . . ?
C14 C15 C16 S2 -0.5(2) . . . . ?
C13 S2 C16 C15 0.37(15) . . . . ?
